data_1544914
loop_
_publ_author_name
'Yang, Xing-Wei'
'Yang, Jing'
'Xu, Gang'

_publ_section_title
;
 Skeleton Reassignment of Type C Polycyclic Polyprenylated
 Acylphloroglucinols.
;
_journal_issue 1
_journal_name_full 'Journal of natural products'
_journal_page_first 108
_journal_page_last 113
_journal_paper_doi 10.1021/acs.jnatprod.6b00754
_journal_volume 80
_journal_year 2017
_chemical_absolute_configuration unk
_chemical_formula_moiety 'C36 H54 O5'
_chemical_formula_sum 'C36 H54 O5'
_chemical_formula_weight 566.79
_chemical_name_systematic
; 
 ? 
;
_space_group_IT_number 19
_symmetry_cell_setting orthorhombic
_symmetry_space_group_name_Hall 'P 2ac 2ab'
_symmetry_space_group_name_H-M 'P 21 21 21'
_atom_sites_solution_hydrogens geom
_atom_sites_solution_primary direct
_atom_sites_solution_secondary difmap
_audit_creation_method SHELXL-97
_cell_angle_alpha 90.00
_cell_angle_beta 90.00
_cell_angle_gamma 90.00
_cell_formula_units_Z 4
_cell_length_a 10.5654(7)
_cell_length_b 12.0671(8)
_cell_length_c 25.9946(15)
_cell_measurement_reflns_used 9596
_cell_measurement_temperature 100(2)
_cell_measurement_theta_max 67.90
_cell_measurement_theta_min 3.40
_cell_volume 3314.1(4)
_computing_cell_refinement 'Bruker SAINT'
_computing_data_collection 'Bruker APEX2'
_computing_data_reduction 'Bruker SAINT'
_computing_molecular_graphics 'Bruker SHELXTL'
_computing_publication_material 'Bruker SHELXTL'
_computing_structure_refinement 'SHELXL-97 (Sheldrick, 2008)'
_computing_structure_solution 'SHELXS-97 (Sheldrick, 2008)'
_diffrn_ambient_temperature 100(2)
_diffrn_measured_fraction_theta_full 0.925
_diffrn_measured_fraction_theta_max 0.926
_diffrn_measurement_device_type 'Bruker APEX-II CCD'
_diffrn_measurement_method '\f and \w scans'
_diffrn_radiation_monochromator graphite
_diffrn_radiation_source 'fine-focus sealed tube'
_diffrn_radiation_type CuK\a
_diffrn_radiation_wavelength 1.54178
_diffrn_reflns_av_R_equivalents 0.0453
_diffrn_reflns_av_sigmaI/netI 0.0479
_diffrn_reflns_limit_h_max 10
_diffrn_reflns_limit_h_min -12
_diffrn_reflns_limit_k_max 14
_diffrn_reflns_limit_k_min -14
_diffrn_reflns_limit_l_max 30
_diffrn_reflns_limit_l_min -19
_diffrn_reflns_number 12415
_diffrn_reflns_theta_full 68.95
_diffrn_reflns_theta_max 68.95
_diffrn_reflns_theta_min 3.40
_exptl_absorpt_coefficient_mu 0.578
_exptl_absorpt_correction_T_max 0.8411
_exptl_absorpt_correction_T_min 0.7569
_exptl_absorpt_correction_type multi-scan
_exptl_absorpt_process_details sadabs
_exptl_crystal_colour colourless
_exptl_crystal_density_diffrn 1.136
_exptl_crystal_density_method 'not measured'
_exptl_crystal_description block
_exptl_crystal_F_000 1240
_exptl_crystal_size_max 0.51
_exptl_crystal_size_mid 0.46
_exptl_crystal_size_min 0.31
_refine_diff_density_max 0.314
_refine_diff_density_min -0.384
_refine_diff_density_rms 0.078
_refine_ls_abs_structure_details 'Flack H D (1983), Acta Cryst. A39, 876-881'
_refine_ls_abs_structure_Flack 0.2(6)
_refine_ls_extinction_coef 0.0029(2)
_refine_ls_extinction_expression Fc^*^=kFc[1+0.001xFc^2^\l^3^/sin(2\q)]^-1/4^
_refine_ls_extinction_method SHELXL
_refine_ls_goodness_of_fit_ref 1.161
_refine_ls_hydrogen_treatment constr
_refine_ls_matrix_type full
_refine_ls_number_parameters 409
_refine_ls_number_reflns 5140
_refine_ls_number_restraints 13
_refine_ls_restrained_S_all 1.163
_refine_ls_R_factor_all 0.1026
_refine_ls_R_factor_gt 0.0952
_refine_ls_shift/su_max 0.002
_refine_ls_shift/su_mean 0.000
_refine_ls_structure_factor_coef Fsqd
_refine_ls_weighting_details 'calc w=1/[\s^2^(Fo^2^)+(0.0000P)^2^+13.0703P] where P=(Fo^2^+2Fc^2^)/3'
_refine_ls_weighting_scheme calc
_refine_ls_wR_factor_gt 0.2141
_refine_ls_wR_factor_ref 0.2192
_reflns_number_gt 4802
_reflns_number_total 5140
_reflns_threshold_expression >2sigma(I)
_cod_data_source_file np6b00754_si_002.cif
_cod_data_source_block cu_fxy52_0m
_cod_depositor_comments
;
The following automatic conversions were performed:

'_symmetry_cell_setting' value 'Orthorhombic' changed to
'orthorhombic' according to
/usr/data/users/saulius/crontab/automatic-downloads/rss-feeds/ACS/lib/dictionaries/cif_core.dic
dictionary named 'cif_core.dic' version 2.4.2 from 2011-04-26.

Automatic conversion script
Id: cif_fix_values 4268 2015-11-12 08:31:59Z antanas 

 Adding full bibliography for 1544914.cif.
;
_cod_database_code 1544914

loop_
_symmetry_equiv_pos_as_xyz
'x, y, z'
'x+1/2, -y+1/2, -z'
'-x, y+1/2, -z+1/2'
'-x+1/2, -y, z+1/2'

loop_
_atom_site_label
_atom_site_type_symbol
_atom_site_fract_x
_atom_site_fract_y
_atom_site_fract_z
_atom_site_U_iso_or_equiv
_atom_site_adp_type
_atom_site_occupancy
_atom_site_symmetry_multiplicity
_atom_site_calc_flag
_atom_site_refinement_flags
_atom_site_disorder_assembly
_atom_site_disorder_group
O9 O 0.1502(4) 0.3611(4) 0.96531(14) 0.0391(11) Uani 1 1 d . . .
O10 O 0.3780(5) 0.1857(6) 0.92057(18) 0.071(2) Uani 1 1 d . . .
O2 O 0.2349(4) 0.2666(4) 0.79826(13) 0.0363(11) Uani 1 1 d . . .
O4 O -0.1249(5) 0.4618(4) 0.84203(14) 0.0396(11) Uani 1 1 d . . .
O19 O 0.0923(4) 0.1360(4) 0.73289(14) 0.0334(10) Uani 1 1 d . . .
H19 H 0.0944 0.0771 0.7156 0.050 Uiso 1 1 calc R . .
C38 C 0.2127(11) -0.3199(7) 0.8791(3) 0.081(3) Uani 1 1 d . . .
H38A H 0.1390 -0.3668 0.8720 0.121 Uiso 1 1 calc R . .
H38B H 0.1938 -0.2704 0.9079 0.121 Uiso 1 1 calc R . .
H38C H 0.2853 -0.3668 0.8878 0.121 Uiso 1 1 calc R . .
C36 C 0.2431(8) -0.2527(7) 0.8325(3) 0.053(2) Uani 1 1 d . . .
C35 C 0.2445(7) -0.1445(7) 0.8312(2) 0.0486(19) Uani 1 1 d . . .
H35 H 0.2671 -0.1112 0.7994 0.058 Uiso 1 1 calc R . .
C34 C 0.2134(7) -0.0650(6) 0.8759(2) 0.0393(16) Uani 1 1 d . . .
H34A H 0.1396 -0.0938 0.8953 0.047 Uiso 1 1 calc R . .
H34B H 0.2863 -0.0616 0.8998 0.047 Uiso 1 1 calc R . .
C33 C 0.1838(6) 0.0511(6) 0.8562(2) 0.0382(16) Uani 1 1 d . . .
H33A H 0.1292 0.0435 0.8255 0.046 Uiso 1 1 calc R . .
H33B H 0.2643 0.0850 0.8447 0.046 Uiso 1 1 calc R . .
C8 C 0.1177(6) 0.1344(6) 0.8941(2) 0.0329(14) Uani 1 1 d . . .
C1 C 0.1778(6) 0.2527(6) 0.8883(2) 0.0318(14) Uani 1 1 d . . .
C9 C 0.1049(6) 0.3295(5) 0.92513(19) 0.0300(14) Uani 1 1 d . . .
C5 C -0.0317(6) 0.3499(5) 0.90997(19) 0.0274(13) Uani 1 1 d . . .
C22 C -0.1033(7) 0.4242(5) 0.9488(2) 0.0338(15) Uani 1 1 d . . .
H22A H -0.1921 0.4307 0.9370 0.041 Uiso 1 1 calc R . .
H22B H -0.1047 0.3855 0.9823 0.041 Uiso 1 1 calc R . .
C23 C -0.0532(6) 0.5387(5) 0.95741(19) 0.0311(14) Uani 1 1 d . . .
H23 H 0.0362 0.5474 0.9579 0.037 Uiso 1 1 calc R . .
C24 C -0.1235(7) 0.6305(6) 0.9646(2) 0.0388(16) Uani 1 1 d . . .
C26 C -0.2655(7) 0.6335(6) 0.9607(3) 0.0477(18) Uani 1 1 d . . .
H26A H -0.2958 0.5641 0.9455 0.072 Uiso 1 1 calc R . .
H26B H -0.2911 0.6959 0.9389 0.072 Uiso 1 1 calc R . .
H26C H -0.3020 0.6425 0.9951 0.072 Uiso 1 1 calc R . .
C37 C 0.2710(10) -0.3223(7) 0.7852(3) 0.066(3) Uani 1 1 d . . .
H37A H 0.3044 -0.2748 0.7579 0.099 Uiso 1 1 calc R . .
H37B H 0.1929 -0.3580 0.7735 0.099 Uiso 1 1 calc R . .
H37C H 0.3337 -0.3792 0.7939 0.099 Uiso 1 1 calc R . .
C32 C 0.1297(7) 0.0945(5) 0.95054(19) 0.0347(15) Uani 1 1 d . . .
H32A H 0.0829 0.1450 0.9731 0.052 Uiso 1 1 calc R . .
H32B H 0.2191 0.0938 0.9606 0.052 Uiso 1 1 calc R . .
H32C H 0.0948 0.0196 0.9536 0.052 Uiso 1 1 calc R . .
C7 C -0.0258(6) 0.1420(5) 0.8788(2) 0.0278(13) Uani 1 1 d . . .
H7 H -0.0278 0.1637 0.8417 0.033 Uiso 1 1 calc R . .
C27 C -0.0983(6) 0.0367(5) 0.8827(2) 0.0360(15) Uani 1 1 d . . .
H27A H -0.1173 0.0218 0.9194 0.043 Uiso 1 1 calc R . .
H27B H -0.0451 -0.0249 0.8698 0.043 Uiso 1 1 calc R . .
C28 C -0.2201(6) 0.0387(6) 0.8530(2) 0.0369(15) Uani 1 1 d . . .
H28 H -0.2140 0.0667 0.8189 0.044 Uiso 1 1 calc R . .
C29 C -0.3359(7) 0.0068(5) 0.8676(2) 0.0347(15) Uani 1 1 d . . .
C31 C -0.3714(8) -0.0312(7) 0.9203(3) 0.055(2) Uani 1 1 d . . .
H31A H -0.4287 0.0229 0.9360 0.083 Uiso 1 1 calc R . .
H31B H -0.2950 -0.0383 0.9414 0.083 Uiso 1 1 calc R . .
H31C H -0.4139 -0.1032 0.9180 0.083 Uiso 1 1 calc R . .
C30 C -0.4450(6) 0.0097(6) 0.8304(3) 0.0408(16) Uani 1 1 d . . .
H30A H -0.4773 -0.0656 0.8252 0.061 Uiso 1 1 calc R . .
H30B H -0.4163 0.0399 0.7974 0.061 Uiso 1 1 calc R . .
H30C H -0.5126 0.0566 0.8443 0.061 Uiso 1 1 calc R . .
C6 C -0.0958(6) 0.2349(5) 0.9084(2) 0.0313(14) Uani 1 1 d . . .
H6A H -0.1807 0.2439 0.8928 0.038 Uiso 1 1 calc R . .
H6B H -0.1085 0.2096 0.9442 0.038 Uiso 1 1 calc R . .
C25 C -0.0635(8) 0.7385(6) 0.9775(2) 0.0467(18) Uani 1 1 d . . .
H25A H 0.0270 0.7272 0.9840 0.070 Uiso 1 1 calc R . .
H25B H -0.1035 0.7692 1.0084 0.070 Uiso 1 1 calc R . .
H25C H -0.0743 0.7901 0.9488 0.070 Uiso 1 1 calc R . .
C10 C 0.3213(7) 0.2619(8) 0.9008(2) 0.054(2) Uani 1 1 d . B .
C11 C 0.3879(8) 0.3720(10) 0.8894(2) 0.078(3) Uani 1 1 d D . .
H11 H 0.3371 0.4106 0.8623 0.093 Uiso 1 1 calc R A 1
C2 C 0.1526(6) 0.2975(5) 0.83514(19) 0.0300(14) Uani 1 1 d . . .
C18 C 0.1871(6) 0.3121(5) 0.74903(19) 0.0342(15) Uani 1 1 d . . .
H18 H 0.2497 0.3673 0.7358 0.041 Uiso 1 1 calc R . .
C17 C 0.0615(6) 0.3735(5) 0.76148(19) 0.0323(14) Uani 1 1 d . . .
H17A H 0.0652 0.4524 0.7511 0.039 Uiso 1 1 calc R . .
H17B H -0.0119 0.3375 0.7447 0.039 Uiso 1 1 calc R . .
C3 C 0.0566(6) 0.3610(5) 0.81975(19) 0.0311(14) Uani 1 1 d . . .
C4 C -0.0376(6) 0.3986(5) 0.85470(19) 0.0279(13) Uani 1 1 d . . .
C19 C 0.1810(6) 0.2148(5) 0.7114(2) 0.0282(13) Uani 1 1 d . . .
C20 C 0.3118(7) 0.1628(6) 0.7056(2) 0.0456(17) Uani 1 1 d . . .
H20A H 0.3071 0.1006 0.6814 0.068 Uiso 1 1 calc R . .
H20B H 0.3411 0.1359 0.7391 0.068 Uiso 1 1 calc R . .
H20C H 0.3712 0.2184 0.6925 0.068 Uiso 1 1 calc R . .
C21 C 0.1304(7) 0.2536(6) 0.6596(2) 0.0400(17) Uani 1 1 d . . .
H21A H 0.0444 0.2826 0.6639 0.060 Uiso 1 1 calc R . .
H21B H 0.1288 0.1910 0.6355 0.060 Uiso 1 1 calc R . .
H21C H 0.1853 0.3120 0.6459 0.060 Uiso 1 1 calc R . .
C12A C 0.530(2) 0.3829(15) 0.8737(8) 0.054(7) Uani 0.412(18) 1 d P B 1
H12A H 0.5554 0.4619 0.8730 0.065 Uiso 0.412(18) 1 calc PR B 1
H12B H 0.5845 0.3437 0.8989 0.065 Uiso 0.412(18) 1 calc PR B 1
C13A C 0.545(2) 0.333(2) 0.8220(10) 0.069(7) Uani 0.412(18) 1 d PU B 1
H13A H 0.6334 0.3397 0.8110 0.104 Uiso 0.412(18) 1 calc PR B 1
H13B H 0.4904 0.3724 0.7975 0.104 Uiso 0.412(18) 1 calc PR B 1
H13C H 0.5209 0.2549 0.8232 0.104 Uiso 0.412(18) 1 calc PR B 1
C14A C 0.400(2) 0.4575(16) 0.9383(6) 0.048(5) Uani 0.412(18) 1 d PDU B 1
H14A H 0.4440 0.5249 0.9273 0.072 Uiso 0.412(18) 1 calc PR B 1
H14B H 0.4474 0.4218 0.9661 0.072 Uiso 0.412(18) 1 calc PR B 1
H14C H 0.3149 0.4768 0.9506 0.072 Uiso 0.412(18) 1 calc PR B 1
C12B C 0.4977(14) 0.3147(13) 0.8496(5) 0.050(4) Uani 0.588(18) 1 d P B 2
H12C H 0.5582 0.2681 0.8690 0.060 Uiso 0.588(18) 1 calc PR B 2
H12D H 0.4570 0.2692 0.8226 0.060 Uiso 0.588(18) 1 calc PR B 2
C13B C 0.5617(17) 0.4129(14) 0.8270(6) 0.072(6) Uani 0.588(18) 1 d P B 2
H13D H 0.6277 0.3883 0.8031 0.108 Uiso 0.588(18) 1 calc PR B 2
H13E H 0.6001 0.4570 0.8545 0.108 Uiso 0.588(18) 1 calc PR B 2
H13F H 0.4996 0.4581 0.8085 0.108 Uiso 0.588(18) 1 calc PR B 2
C14B C 0.4492(15) 0.4005(19) 0.9362(5) 0.069(5) Uani 0.588(18) 1 d P B 2
H14D H 0.4952 0.4703 0.9317 0.104 Uiso 0.588(18) 1 calc PR B 2
H14E H 0.5089 0.3417 0.9456 0.104 Uiso 0.588(18) 1 calc PR B 2
H14F H 0.3860 0.4090 0.9634 0.104 Uiso 0.588(18) 1 calc PR B 2

loop_
_atom_site_aniso_label
_atom_site_aniso_U_11
_atom_site_aniso_U_22
_atom_site_aniso_U_33
_atom_site_aniso_U_23
_atom_site_aniso_U_13
_atom_site_aniso_U_12
O9 0.052(3) 0.044(3) 0.0207(19) -0.0033(18) -0.0081(19) 0.001(2)
O10 0.041(3) 0.139(6) 0.032(2) 0.009(3) -0.001(2) 0.021(4)
O2 0.037(2) 0.057(3) 0.0144(18) 0.0042(18) 0.0055(18) 0.002(2)
O4 0.045(3) 0.057(3) 0.0168(18) 0.0007(19) -0.0012(18) 0.017(2)
O19 0.050(3) 0.030(2) 0.0201(18) 0.0055(17) 0.0013(18) -0.008(2)
C38 0.136(10) 0.059(6) 0.048(4) -0.009(4) 0.015(6) 0.011(6)
C36 0.062(5) 0.060(5) 0.037(4) -0.015(4) 0.011(4) 0.002(4)
C35 0.041(4) 0.074(5) 0.031(3) -0.023(3) 0.005(3) -0.007(4)
C34 0.044(4) 0.052(4) 0.022(3) -0.004(3) 0.001(3) -0.002(3)
C33 0.038(4) 0.061(4) 0.016(3) 0.001(3) 0.001(3) 0.011(3)
C8 0.041(4) 0.038(3) 0.020(3) 0.006(2) 0.004(3) 0.004(3)
C1 0.032(3) 0.049(4) 0.015(2) 0.001(3) -0.002(2) -0.001(3)
C9 0.042(4) 0.033(3) 0.015(2) 0.004(2) 0.002(3) -0.005(3)
C5 0.036(3) 0.030(3) 0.016(2) -0.001(2) 0.007(2) -0.006(3)
C22 0.045(4) 0.042(4) 0.014(2) 0.002(2) 0.001(3) 0.000(3)
C23 0.047(4) 0.032(3) 0.014(2) -0.006(2) 0.000(2) 0.001(3)
C24 0.057(4) 0.045(4) 0.015(2) -0.008(3) 0.008(3) -0.003(3)
C26 0.056(5) 0.043(4) 0.044(4) -0.001(3) 0.015(4) 0.008(4)
C37 0.102(7) 0.050(5) 0.046(4) -0.017(4) 0.028(5) -0.011(5)
C32 0.053(4) 0.033(3) 0.018(3) 0.001(2) 0.000(3) 0.009(3)
C7 0.039(3) 0.026(3) 0.018(2) -0.002(2) -0.001(2) -0.006(3)
C27 0.047(4) 0.035(4) 0.026(3) 0.004(3) -0.001(3) -0.006(3)
C28 0.050(4) 0.046(4) 0.014(2) -0.003(3) 0.003(3) -0.002(3)
C29 0.058(4) 0.023(3) 0.023(3) 0.001(2) 0.012(3) 0.000(3)
C31 0.056(5) 0.067(5) 0.042(4) 0.015(4) 0.010(4) -0.008(4)
C30 0.041(4) 0.040(4) 0.042(4) 0.006(3) 0.003(3) -0.001(3)
C6 0.038(4) 0.037(4) 0.019(2) 0.003(2) -0.001(3) -0.011(3)
C25 0.070(5) 0.037(4) 0.033(3) -0.010(3) -0.004(3) 0.005(4)
C10 0.035(4) 0.115(7) 0.012(3) 0.004(4) 0.001(3) -0.004(5)
C11 0.043(5) 0.167(10) 0.023(3) 0.022(5) -0.003(3) -0.020(6)
C2 0.047(4) 0.029(3) 0.014(2) -0.004(2) 0.001(3) 0.002(3)
C18 0.051(4) 0.040(4) 0.012(2) 0.006(2) 0.003(3) 0.002(3)
C17 0.043(4) 0.041(4) 0.013(2) -0.002(2) 0.004(2) 0.008(3)
C3 0.045(4) 0.034(3) 0.014(2) 0.008(2) -0.007(2) 0.004(3)
C4 0.046(4) 0.022(3) 0.016(2) 0.003(2) -0.006(2) 0.001(3)
C19 0.046(4) 0.023(3) 0.015(2) 0.005(2) 0.008(3) 0.000(3)
C20 0.054(5) 0.051(4) 0.031(3) -0.004(3) 0.007(3) 0.002(4)
C21 0.067(5) 0.040(4) 0.013(2) 0.007(2) 0.003(3) -0.003(3)
C12A 0.074(14) 0.029(11) 0.058(12) 0.013(9) 0.027(11) 0.025(10)
C13A 0.067(8) 0.069(8) 0.072(8) -0.003(5) 0.001(5) 0.002(5)
C14A 0.050(7) 0.049(7) 0.045(6) 0.001(5) -0.009(5) -0.001(5)
C12B 0.069(10) 0.044(9) 0.037(7) 0.000(6) 0.009(7) -0.008(7)
C13B 0.113(14) 0.048(9) 0.055(8) -0.006(7) 0.033(9) -0.022(9)
C14B 0.048(9) 0.118(16) 0.042(7) -0.024(9) -0.021(7) -0.003(10)

loop_
_atom_type_symbol
_atom_type_description
_atom_type_scat_dispersion_real
_atom_type_scat_dispersion_imag
_atom_type_scat_source
C C 0.0181 0.0091 'International Tables Vol C Tables 4.2.6.8 and 6.1.1.4'
H H 0.0000 0.0000 'International Tables Vol C Tables 4.2.6.8 and 6.1.1.4'
O O 0.0492 0.0322 'International Tables Vol C Tables 4.2.6.8 and 6.1.1.4'

loop_
_geom_angle_atom_site_label_1
_geom_angle_atom_site_label_2
_geom_angle_atom_site_label_3
_geom_angle
C2 O2 C18 107.0(4)
C19 O19 H19 109.5
C36 C38 H38A 109.5
C36 C38 H38B 109.5
H38A C38 H38B 109.5
C36 C38 H38C 109.5
H38A C38 H38C 109.5
H38B C38 H38C 109.5
C35 C36 C38 124.5(7)
C35 C36 C37 122.1(7)
C38 C36 C37 113.4(7)
C36 C35 C34 126.9(7)
C36 C35 H35 116.6
C34 C35 H35 116.6
C33 C34 C35 111.2(5)
C33 C34 H34A 109.4
C35 C34 H34A 109.4
C33 C34 H34B 109.4
C35 C34 H34B 109.4
H34A C34 H34B 108.0
C34 C33 C8 118.0(5)
C34 C33 H33A 107.8
C8 C33 H33A 107.8
C34 C33 H33B 107.8
C8 C33 H33B 107.8
H33A C33 H33B 107.2
C32 C8 C1 109.8(5)
C32 C8 C33 111.0(5)
C1 C8 C33 110.1(5)
C32 C8 C7 109.6(5)
C1 C8 C7 108.2(5)
C33 C8 C7 108.0(5)
C2 C1 C9 105.4(5)
C2 C1 C10 109.7(5)
C9 C1 C10 108.4(5)
C2 C1 C8 110.0(5)
C9 C1 C8 106.6(5)
C10 C1 C8 116.1(6)
O9 C9 C5 123.4(5)
O9 C9 C1 121.9(6)
C5 C9 C1 114.3(5)
C9 C5 C6 106.2(5)
C9 C5 C22 113.0(5)
C6 C5 C22 108.9(5)
C9 C5 C4 109.9(5)
C6 C5 C4 107.3(4)
C22 C5 C4 111.3(5)
C23 C22 C5 117.4(5)
C23 C22 H22A 108.0
C5 C22 H22A 108.0
C23 C22 H22B 108.0
C5 C22 H22B 108.0
H22A C22 H22B 107.2
C24 C23 C22 125.8(6)
C24 C23 H23 117.1
C22 C23 H23 117.1
C23 C24 C25 121.1(7)
C23 C24 C26 124.1(7)
C25 C24 C26 114.8(6)
C24 C26 H26A 109.5
C24 C26 H26B 109.5
H26A C26 H26B 109.5
C24 C26 H26C 109.5
H26A C26 H26C 109.5
H26B C26 H26C 109.5
C36 C37 H37A 109.5
C36 C37 H37B 109.5
H37A C37 H37B 109.5
C36 C37 H37C 109.5
H37A C37 H37C 109.5
H37B C37 H37C 109.5
C8 C32 H32A 109.5
C8 C32 H32B 109.5
H32A C32 H32B 109.5
C8 C32 H32C 109.5
H32A C32 H32C 109.5
H32B C32 H32C 109.5
C27 C7 C6 109.8(5)
C27 C7 C8 115.5(5)
C6 C7 C8 112.3(5)
C27 C7 H7 106.2
C6 C7 H7 106.2
C8 C7 H7 106.2
C7 C27 C28 113.1(5)
C7 C27 H27A 109.0
C28 C27 H27A 109.0
C7 C27 H27B 109.0
C28 C27 H27B 109.0
H27A C27 H27B 107.8
C29 C28 C27 129.2(5)
C29 C28 H28 115.4
C27 C28 H28 115.4
C28 C29 C31 125.4(6)
C28 C29 C30 120.7(5)
C31 C29 C30 113.9(6)
C29 C31 H31A 109.5
C29 C31 H31B 109.5
H31A C31 H31B 109.5
C29 C31 H31C 109.5
H31A C31 H31C 109.5
H31B C31 H31C 109.5
C29 C30 H30A 109.5
C29 C30 H30B 109.5
H30A C30 H30B 109.5
C29 C30 H30C 109.5
H30A C30 H30C 109.5
H30B C30 H30C 109.5
C5 C6 C7 117.0(5)
C5 C6 H6A 108.0
C7 C6 H6A 108.0
C5 C6 H6B 108.0
C7 C6 H6B 108.0
H6A C6 H6B 107.3
C24 C25 H25A 109.5
C24 C25 H25B 109.5
H25A C25 H25B 109.5
C24 C25 H25C 109.5
H25A C25 H25C 109.5
H25B C25 H25C 109.5
O10 C10 C11 120.8(7)
O10 C10 C1 121.1(8)
C11 C10 C1 118.0(7)
C14B C11 C10 104.7(10)
C14B C11 C12A 76.3(11)
C10 C11 C12A 124.4(11)
C14B C11 C14A 31.8(9)
C10 C11 C14A 115.5(9)
C12A C11 C14A 94.3(12)
C14B C11 C12B 108.0(10)
C10 C11 C12B 94.5(8)
C12A C11 C12B 38.7(9)
C14A C11 C12B 132.4(11)
C14B C11 H11 137.3
C10 C11 H11 107.0
C12A C11 H11 107.0
C14A C11 H11 107.0
C12B C11 H11 97.3
C3 C2 O2 115.9(5)
C3 C2 C1 128.0(5)
O2 C2 C1 116.1(5)
O2 C18 C19 106.3(5)
O2 C18 C17 106.8(4)
C19 C18 C17 117.6(5)
O2 C18 H18 108.6
C19 C18 H18 108.6
C17 C18 H18 108.6
C3 C17 C18 100.9(5)
C3 C17 H17A 111.6
C18 C17 H17A 111.6
C3 C17 H17B 111.6
C18 C17 H17B 111.6
H17A C17 H17B 109.4
C2 C3 C4 121.6(5)
C2 C3 C17 109.2(5)
C4 C3 C17 128.9(5)
O4 C4 C3 123.1(5)
O4 C4 C5 120.5(5)
C3 C4 C5 116.2(5)
O19 C19 C21 108.4(5)
O19 C19 C20 110.8(5)
C21 C19 C20 110.9(5)
O19 C19 C18 106.6(4)
C21 C19 C18 110.1(5)
C20 C19 C18 110.0(5)
C19 C20 H20A 109.5
C19 C20 H20B 109.5
H20A C20 H20B 109.5
C19 C20 H20C 109.5
H20A C20 H20C 109.5
H20B C20 H20C 109.5
C19 C21 H21A 109.5
C19 C21 H21B 109.5
H21A C21 H21B 109.5
C19 C21 H21C 109.5
H21A C21 H21C 109.5
H21B C21 H21C 109.5
C13A C12A C11 108(2)
C13A C12A H12A 110.2
C11 C12A H12A 110.2
C13A C12A H12B 110.2
C11 C12A H12B 110.2
H12A C12A H12B 108.5
C12A C13A H13A 109.5
C12A C13A H13B 109.5
H13A C13A H13B 109.5
C12A C13A H13C 109.5
H13A C13A H13C 109.5
H13B C13A H13C 109.5
C11 C14A H14A 109.5
C11 C14A H14B 109.5
H14A C14A H14B 109.5
C11 C14A H14C 109.5
H14A C14A H14C 109.5
H14B C14A H14C 109.5
C13B C12B C11 103.1(12)
C13B C12B H12C 111.1
C11 C12B H12C 111.1
C13B C12B H12D 111.1
C11 C12B H12D 111.1
H12C C12B H12D 109.1
C12B C13B H13D 109.5
C12B C13B H13E 109.5
H13D C13B H13E 109.5
C12B C13B H13F 109.5
H13D C13B H13F 109.5
H13E C13B H13F 109.5
C11 C14B H14D 109.5
C11 C14B H14E 109.5
H14D C14B H14E 109.5
C11 C14B H14F 109.5
H14D C14B H14F 109.5
H14E C14B H14F 109.5

loop_
_geom_bond_atom_site_label_1
_geom_bond_atom_site_label_2
_geom_bond_distance
O9 C9 1.211(7)
O10 C10 1.212(10)
O2 C2 1.347(7)
O2 C18 1.482(6)
O4 C4 1.241(7)
O19 C19 1.447(7)
O19 H19 0.8400
C38 C36 1.493(11)
C38 H38A 0.9800
C38 H38B 0.9800
C38 H38C 0.9800
C36 C35 1.306(11)
C36 C37 1.517(9)
C35 C34 1.542(8)
C35 H35 0.9500
C34 C33 1.524(9)
C34 H34A 0.9900
C34 H34B 0.9900
C33 C8 1.570(8)
C33 H33A 0.9900
C33 H33B 0.9900
C8 C32 1.550(7)
C8 C1 1.569(9)
C8 C7 1.570(9)
C1 C2 1.507(7)
C1 C9 1.540(8)
C1 C10 1.555(9)
C9 C5 1.515(9)
C5 C6 1.545(8)
C5 C22 1.547(8)
C5 C4 1.554(7)
C22 C23 1.497(9)
C22 H22A 0.9900
C22 H22B 0.9900
C23 C24 1.347(9)
C23 H23 0.9500
C24 C25 1.487(10)
C24 C26 1.504(10)
C26 H26A 0.9800
C26 H26B 0.9800
C26 H26C 0.9800
C37 H37A 0.9800
C37 H37B 0.9800
C37 H37C 0.9800
C32 H32A 0.9800
C32 H32B 0.9800
C32 H32C 0.9800
C7 C27 1.488(8)
C7 C6 1.547(8)
C7 H7 1.0000
C27 C28 1.501(9)
C27 H27A 0.9900
C27 H27B 0.9900
C28 C29 1.338(9)
C28 H28 0.9500
C29 C31 1.491(8)
C29 C30 1.506(9)
C31 H31A 0.9800
C31 H31B 0.9800
C31 H31C 0.9800
C30 H30A 0.9800
C30 H30B 0.9800
C30 H30C 0.9800
C6 H6A 0.9900
C6 H6B 0.9900
C25 H25A 0.9800
C25 H25B 0.9800
C25 H25C 0.9800
C10 C11 1.533(13)
C11 C14B 1.419(14)
C11 C12A 1.56(2)
C11 C14A 1.641(15)
C11 C12B 1.702(17)
C11 H11 1.0000
C2 C3 1.333(8)
C18 C19 1.529(8)
C18 C17 1.553(8)
C18 H18 1.0000
C17 C3 1.523(7)
C17 H17A 0.9900
C17 H17B 0.9900
C3 C4 1.421(9)
C19 C21 1.524(7)
C19 C20 1.525(9)
C20 H20A 0.9800
C20 H20B 0.9800
C20 H20C 0.9800
C21 H21A 0.9800
C21 H21B 0.9800
C21 H21C 0.9800
C12A C13A 1.48(3)
C12A H12A 0.9900
C12A H12B 0.9900
C13A H13A 0.9800
C13A H13B 0.9800
C13A H13C 0.9800
C14A H14A 0.9800
C14A H14B 0.9800
C14A H14C 0.9800
C12B C13B 1.48(2)
C12B H12C 0.9900
C12B H12D 0.9900
C13B H13D 0.9800
C13B H13E 0.9800
C13B H13F 0.9800
C14B H14D 0.9800
C14B H14E 0.9800
C14B H14F 0.9800

loop_
_geom_hbond_atom_site_label_D
_geom_hbond_atom_site_label_H
_geom_hbond_atom_site_label_A
_geom_hbond_distance_DH
_geom_hbond_distance_HA
_geom_hbond_distance_DA
_geom_hbond_angle_DHA
_geom_hbond_site_symmetry_A
O19 H19 O4 0.84 2.07 2.886(6) 163.4 3_546

loop_
_geom_torsion_atom_site_label_1
_geom_torsion_atom_site_label_2
_geom_torsion_atom_site_label_3
_geom_torsion_atom_site_label_4
_geom_torsion
C38 C36 C35 C34 -1.3(14)
C37 C36 C35 C34 177.7(8)
C36 C35 C34 C33 -161.7(8)
C35 C34 C33 C8 165.0(6)
C34 C33 C8 C32 17.0(9)
C34 C33 C8 C1 138.8(6)
C34 C33 C8 C7 -103.2(6)
C32 C8 C1 C2 -173.3(5)
C33 C8 C1 C2 64.2(6)
C7 C8 C1 C2 -53.6(6)
C32 C8 C1 C9 -59.4(6)
C33 C8 C1 C9 178.1(5)
C7 C8 C1 C9 60.3(5)
C32 C8 C1 C10 61.4(6)
C33 C8 C1 C10 -61.1(6)
C7 C8 C1 C10 -178.9(4)
C2 C1 C9 O9 -137.9(6)
C10 C1 C9 O9 -20.4(8)
C8 C1 C9 O9 105.2(6)
C2 C1 C9 C5 49.2(6)
C10 C1 C9 C5 166.6(5)
C8 C1 C9 C5 -67.7(6)
O9 C9 C5 C6 -114.0(6)
C1 C9 C5 C6 58.8(6)
O9 C9 C5 C22 5.3(8)
C1 C9 C5 C22 178.1(5)
O9 C9 C5 C4 130.2(6)
C1 C9 C5 C4 -57.0(6)
C9 C5 C22 C23 60.3(7)
C6 C5 C22 C23 178.0(5)
C4 C5 C22 C23 -63.9(7)
C5 C22 C23 C24 142.0(6)
C22 C23 C24 C25 174.4(5)
C22 C23 C24 C26 -5.2(9)
C32 C8 C7 C27 -59.4(7)
C1 C8 C7 C27 -179.2(5)
C33 C8 C7 C27 61.6(6)
C32 C8 C7 C6 67.5(6)
C1 C8 C7 C6 -52.3(6)
C33 C8 C7 C6 -171.5(5)
C6 C7 C27 C28 69.8(6)
C8 C7 C27 C28 -162.0(5)
C7 C27 C28 C29 -133.3(7)
C27 C28 C29 C31 5.1(12)
C27 C28 C29 C30 -176.4(6)
C9 C5 C6 C7 -48.2(6)
C22 C5 C6 C7 -170.1(5)
C4 C5 C6 C7 69.3(6)
C27 C7 C6 C5 178.0(5)
C8 C7 C6 C5 48.1(6)
C2 C1 C10 O10 -135.4(6)
C9 C1 C10 O10 110.0(7)
C8 C1 C10 O10 -9.9(8)
C2 C1 C10 C11 47.1(8)
C9 C1 C10 C11 -67.5(7)
C8 C1 C10 C11 172.6(5)
O10 C10 C11 C14B -49.8(12)
C1 C10 C11 C14B 127.7(10)
O10 C10 C11 C12A 33.6(14)
C1 C10 C11 C12A -149.0(11)
O10 C10 C11 C14A -81.8(13)
C1 C10 C11 C14A 95.6(12)
O10 C10 C11 C12B 60.1(9)
C1 C10 C11 C12B -122.4(7)
C18 O2 C2 C3 -2.2(7)
C18 O2 C2 C1 175.6(5)
C9 C1 C2 C3 -22.1(9)
C10 C1 C2 C3 -138.6(7)
C8 C1 C2 C3 92.6(8)
C9 C1 C2 O2 160.4(5)
C10 C1 C2 O2 43.9(8)
C8 C1 C2 O2 -85.0(7)
C2 O2 C18 C19 -127.5(5)
C2 O2 C18 C17 -1.1(6)
O2 C18 C17 C3 3.4(6)
C19 C18 C17 C3 122.7(5)
O2 C2 C3 C4 179.5(6)
C1 C2 C3 C4 1.9(11)
O2 C2 C3 C17 4.7(8)
C1 C2 C3 C17 -172.9(6)
C18 C17 C3 C2 -4.8(7)
C18 C17 C3 C4 -179.0(6)
C2 C3 C4 O4 176.7(6)
C17 C3 C4 O4 -9.7(11)
C2 C3 C4 C5 -7.4(9)
C17 C3 C4 C5 166.3(6)
C9 C5 C4 O4 -150.2(6)
C6 C5 C4 O4 94.7(7)
C22 C5 C4 O4 -24.3(8)
C9 C5 C4 C3 33.7(7)
C6 C5 C4 C3 -81.4(6)
C22 C5 C4 C3 159.6(5)
O2 C18 C19 O19 61.7(6)
C17 C18 C19 O19 -57.8(6)
O2 C18 C19 C21 179.1(5)
C17 C18 C19 C21 59.6(7)
O2 C18 C19 C20 -58.5(6)
C17 C18 C19 C20 -178.0(5)
C14B C11 C12A C13A 166.3(18)
C10 C11 C12A C13A 67.6(17)
C14A C11 C12A C13A -167.2(16)
C12B C11 C12A C13A 22.2(15)
C14B C11 C12B C13B -81.8(15)
C10 C11 C12B C13B 171.1(10)
C12A C11 C12B C13B -44.9(14)
C14A C11 C12B C13B -57.8(18)
